data_2212645
loop_
_publ_author_name
'Hong Liu'
'Lin Xu'

_publ_section_title
;
 Disodium bis(2-aminopyridinium) hexahydrogen hexamolybdonickelate(II)
 dihydrate
;
_journal_coeditor_code MG2019
_journal_issue 3
_journal_name_full 'Acta Crystallographica Section E'
_journal_page_first m872
_journal_page_last m874
_journal_paper_doi 10.1107/S1600536807008367
_journal_volume 63
_journal_year 2007
_chemical_formula_iupac 'Na2 (C5 H7 N2)2 [H6 Ni Mo6 O24], 2H2 O'
_chemical_formula_moiety '2(C5 H7 N2 +), H6 Mo6 Na2 Ni O24 2-, 2(H2 O)'
_chemical_formula_sum 'C10 H24 Mo6 N4 Na2 Ni O26'
_chemical_formula_weight 1296.64
_chemical_name_common
;Disodium bis(2-aminopyridinium) hexahydrogen hexamolybdonickelate(II)
 dihydrate
;
_chemical_name_systematic
;
disodium bis(2-aminopyridinium)
hexa-\m~3~-hydroxido-hexa-\m~2~oxido-dodecaoxido-hexamolybdonickelate(II)
dihydrate
;
_space_group_IT_number 14
_symmetry_cell_setting monoclinic
_symmetry_space_group_name_Hall '-P 2ybc'
_symmetry_space_group_name_H-M 'P 1 21/c 1'
_atom_sites_solution_hydrogens geom
_atom_sites_solution_primary direct
_atom_sites_solution_secondary difmap
_audit_creation_method SHELXL-97
_cell_angle_alpha 90.00
_cell_angle_beta 107.372(2)
_cell_angle_gamma 90.00
_cell_formula_units_Z 2
_cell_length_a 6.859(2)
_cell_length_b 14.630(3)
_cell_length_c 16.129(3)
_cell_measurement_reflns_used 4554
_cell_measurement_temperature 296(2)
_cell_measurement_theta_max 27.48
_cell_measurement_theta_min 2.45
_cell_volume 1544.7(6)
_computing_cell_refinement SMART
_computing_data_collection 'SMART (Bruker, 2002)'
_computing_data_reduction 'SAINT (Bruker, 2002)'
_computing_molecular_graphics 'DIAMOND (Brandenburg, 1999)'
_computing_publication_material SHELXTL
_computing_structure_refinement SHELXTL
_computing_structure_solution 'SHELXTL (Bruker, 1997)'
_diffrn_ambient_temperature 296(2)
_diffrn_measured_fraction_theta_full 0.994
_diffrn_measured_fraction_theta_max 0.994
_diffrn_measurement_device_type 'Bruker SMART CCD APEX II'
_diffrn_measurement_method '\w and \f'
_diffrn_radiation_monochromator graphite
_diffrn_radiation_source 'fine-focus sealed tube'
_diffrn_radiation_type MoK\a
_diffrn_radiation_wavelength 0.71069
_diffrn_reflns_av_R_equivalents 0.0555
_diffrn_reflns_av_sigmaI/netI 0.0691
_diffrn_reflns_limit_h_max 7
_diffrn_reflns_limit_h_min -8
_diffrn_reflns_limit_k_max 18
_diffrn_reflns_limit_k_min -18
_diffrn_reflns_limit_l_max 19
_diffrn_reflns_limit_l_min -14
_diffrn_reflns_number 8322
_diffrn_reflns_theta_full 26.19
_diffrn_reflns_theta_max 26.19
_diffrn_reflns_theta_min 1.92
_diffrn_standards_number 0
_exptl_absorpt_coefficient_mu 3.089
_exptl_absorpt_correction_T_max 0.545
_exptl_absorpt_correction_T_min 0.420
_exptl_absorpt_correction_type multi-scan
_exptl_absorpt_process_details '(SADABS; Bruker, 2002)'
_exptl_crystal_colour green
_exptl_crystal_density_diffrn 2.788
_exptl_crystal_density_method 'not measured'
_exptl_crystal_description prism
_exptl_crystal_F_000 1244
_exptl_crystal_size_max 0.32
_exptl_crystal_size_mid 0.24
_exptl_crystal_size_min 0.20
_refine_diff_density_max 0.577
_refine_diff_density_min -0.768
_refine_ls_extinction_method none
_refine_ls_goodness_of_fit_ref 0.968
_refine_ls_hydrogen_treatment constr
_refine_ls_matrix_type full
_refine_ls_number_parameters 223
_refine_ls_number_reflns 3081
_refine_ls_number_restraints 0
_refine_ls_restrained_S_all 0.960
_refine_ls_R_factor_all 0.0479
_refine_ls_R_factor_gt 0.0299
_refine_ls_shift/su_max 0.000
_refine_ls_shift/su_mean 0.000
_refine_ls_structure_factor_coef Fsqd
_refine_ls_weighting_details 'calc w=1/[\s^2^(Fo^2^)+(0.0135P)^2^] where P=(Fo^2^+2Fc^2^)/3'
_refine_ls_weighting_scheme calc
_refine_ls_wR_factor_gt 0.0556
_refine_ls_wR_factor_ref 0.0594
_reflns_number_gt 2264
_reflns_number_total 3081
_reflns_threshold_expression I>2\s(I)
_cod_data_source_file mg2019.cif
_cod_data_source_block I
_cod_original_sg_symbol_H-M 'P 21/c'
_cod_database_code 2212645
_cod_database_fobs_code 2212645

loop_
_symmetry_equiv_pos_as_xyz
'x, y, z'
'-x, y+1/2, -z+1/2'
'-x, -y, -z'
'x, -y-1/2, z-1/2'

loop_
_atom_site_type_symbol
_atom_site_label
_atom_site_fract_x
_atom_site_fract_y
_atom_site_fract_z
_atom_site_U_iso_or_equiv
_atom_site_adp_type
_atom_site_calc_flag
_atom_site_refinement_flags
_atom_site_occupancy
Ni Ni 0.5000 0.5000 0.5000 0.0136(2) Uani d S 1
Mo Mo1 0.46430(7) 0.64907(3) 0.34407(3) 0.01516(12) Uani d . 1
Mo Mo2 0.83888(7) 0.66626(3) 0.52835(3) 0.01495(12) Uani d . 1
Mo Mo3 0.86883(7) 0.51914(3) 0.68517(3) 0.01513(12) Uani d . 1
Na Na 0.9082(3) 0.77717(14) 0.75255(14) 0.0285(5) Uani d . 1
O O1 0.3717(5) 0.4032(2) 0.4115(2) 0.0143(8) Uani d . 1
H H1 0.4721 0.3742 0.3935 0.017 Uiso d R 1
O O2 0.6878(5) 0.5563(2) 0.4357(2) 0.0150(8) Uani d . 1
H H2 0.7528 0.5143 0.4149 0.018 Uiso d R 1
O O3 0.2848(5) 0.5790(2) 0.4192(2) 0.0135(8) Uani d . 1
H H3 0.2235 0.6180 0.4479 0.016 Uiso d R 1
O O4 0.2621(5) 0.7217(2) 0.3031(2) 0.0210(9) Uani d . 1
O O5 0.6235(6) 0.6761(2) 0.2844(2) 0.0256(9) Uani d . 1
O O6 0.3599(5) 0.5369(2) 0.2839(2) 0.0175(8) Uani d . 1
O O7 0.5926(5) 0.7160(2) 0.4492(2) 0.0171(8) Uani d . 1
O O8 1.0095(6) 0.6838(2) 0.4715(2) 0.0230(9) Uani d . 1
O O9 0.9910(5) 0.5656(2) 0.5998(2) 0.0162(8) Uani d . 1
O O10 1.0531(5) 0.4417(2) 0.7353(2) 0.0233(9) Uani d . 1
O O11 0.9069(5) 0.6100(2) 0.7549(2) 0.0217(9) Uani d . 1
O O12 0.8843(6) 0.7512(2) 0.6049(2) 0.0227(9) Uani d . 1
O OW 0.3717(6) 0.8423(3) 0.1814(3) 0.0427(12) Uani d . 1
H HW1 0.3196 0.7977 0.2068 0.051 Uiso d R 1
H HW2 0.2749 0.8837 0.1586 0.051 Uiso d R 1
N N1 0.3177(7) 0.5482(3) 0.1087(3) 0.0294(12) Uani d . 1
H HN1 0.3486 0.5529 0.1643 0.035 Uiso calc R 1
N N2 0.3678(8) 0.3949(3) 0.1256(3) 0.0410(14) Uani d . 1
H HN2A 0.4023 0.4027 0.1810 0.049 Uiso calc R 1
H HN2B 0.3676 0.3410 0.1045 0.049 Uiso calc R 1
C C1 0.2726(10) 0.6253(4) 0.0593(4) 0.0383(17) Uani d . 1
H H1A 0.2758 0.6816 0.0865 0.046 Uiso calc R 1
C C2 0.2243(10) 0.6222(4) -0.0263(4) 0.0379(17) Uani d . 1
H H2A 0.1989 0.6753 -0.0595 0.045 Uiso calc R 1
C C3 0.2129(9) 0.5362(4) -0.0653(4) 0.0315(15) Uani d . 1
H H3A 0.1745 0.5319 -0.1255 0.038 Uiso calc R 1
C C4 0.2568(8) 0.4593(4) -0.0167(4) 0.0254(14) Uani d . 1
H H4A 0.2479 0.4025 -0.0434 0.031 Uiso calc R 1
C C5 0.3152(8) 0.4658(4) 0.0732(3) 0.0231(13) Uani d . 1

loop_
_atom_site_aniso_label
_atom_site_aniso_U_11
_atom_site_aniso_U_22
_atom_site_aniso_U_33
_atom_site_aniso_U_12
_atom_site_aniso_U_13
_atom_site_aniso_U_23
Ni 0.0134(5) 0.0133(5) 0.0142(5) -0.0016(4) 0.0042(4) -0.0001(4)
Mo1 0.0142(3) 0.0148(2) 0.0169(3) -0.00073(19) 0.0053(2) 0.00284(19)
Mo2 0.0132(3) 0.0133(2) 0.0188(3) -0.00201(19) 0.0054(2) -0.0004(2)
Mo3 0.0140(3) 0.0142(2) 0.0160(3) -0.00079(19) 0.0028(2) -0.00047(19)
Na 0.0195(13) 0.0268(13) 0.0412(14) -0.0023(10) 0.0122(11) -0.0078(10)
O1 0.0080(19) 0.0159(19) 0.021(2) -0.0013(15) 0.0068(15) 0.0003(15)
O2 0.014(2) 0.0130(18) 0.020(2) 0.0017(15) 0.0093(16) -0.0028(15)
O3 0.013(2) 0.0145(19) 0.0152(19) -0.0014(15) 0.0079(16) -0.0025(14)
O4 0.017(2) 0.019(2) 0.025(2) 0.0008(16) 0.0049(17) 0.0033(16)
O5 0.025(2) 0.028(2) 0.029(2) -0.0002(18) 0.0154(18) 0.0076(18)
O6 0.017(2) 0.021(2) 0.0149(19) -0.0020(16) 0.0064(16) -0.0024(15)
O7 0.018(2) 0.0116(19) 0.020(2) -0.0005(15) 0.0030(16) 0.0000(15)
O8 0.023(2) 0.019(2) 0.032(2) -0.0014(17) 0.0155(18) 0.0013(17)
O9 0.011(2) 0.0173(19) 0.021(2) -0.0005(15) 0.0061(16) 0.0011(15)
O10 0.020(2) 0.022(2) 0.024(2) 0.0048(17) 0.0019(17) 0.0044(16)
O11 0.019(2) 0.023(2) 0.023(2) -0.0012(16) 0.0048(17) -0.0003(16)
O12 0.023(2) 0.021(2) 0.023(2) -0.0024(16) 0.0038(17) -0.0030(16)
OW 0.027(3) 0.043(3) 0.058(3) 0.005(2) 0.013(2) 0.030(2)
N1 0.043(3) 0.027(3) 0.020(3) 0.006(2) 0.012(2) -0.002(2)
N2 0.066(4) 0.029(3) 0.033(3) 0.013(3) 0.022(3) 0.005(2)
C1 0.054(5) 0.020(3) 0.043(4) 0.008(3) 0.018(4) -0.002(3)
C2 0.045(5) 0.036(4) 0.036(4) 0.017(3) 0.016(3) 0.012(3)
C3 0.023(4) 0.053(4) 0.017(3) 0.001(3) 0.004(3) -0.001(3)
C4 0.020(3) 0.026(3) 0.028(3) -0.003(3) 0.004(3) -0.010(3)
C5 0.025(3) 0.025(3) 0.023(3) 0.006(3) 0.013(3) 0.000(3)

loop_
_atom_type_symbol
_atom_type_description
_atom_type_scat_dispersion_real
_atom_type_scat_dispersion_imag
_atom_type_scat_source
Ni Ni 0.3393 1.1124 'International Tables Vol C Tables 4.2.6.8 and 6.1.1.4'
Mo Mo -1.6832 0.6857 'International Tables Vol C Tables 4.2.6.8 and 6.1.1.4'
Na Na 0.0362 0.0249 'International Tables Vol C Tables 4.2.6.8 and 6.1.1.4'
O O 0.0106 0.0060 'International Tables Vol C Tables 4.2.6.8 and 6.1.1.4'
N N 0.0061 0.0033 'International Tables Vol C Tables 4.2.6.8 and 6.1.1.4'
C C 0.0033 0.0016 'International Tables Vol C Tables 4.2.6.8 and 6.1.1.4'
H H 0.0000 0.0000 'International Tables Vol C Tables 4.2.6.8 and 6.1.1.4'

loop_
_geom_angle_atom_site_label_1
_geom_angle_atom_site_label_2
_geom_angle_atom_site_label_3
_geom_angle_site_symmetry_1
_geom_angle_site_symmetry_3
_geom_angle
_geom_angle_publ_flag
O3 Ni O3 3_666 . 180.0000(10) n
O3 Ni O1 3_666 3_666 82.23(13) n
O3 Ni O1 . 3_666 97.77(13) n
O3 Ni O1 3_666 . 97.77(13) n
O3 Ni O1 . . 82.23(13) n
O1 Ni O1 3_666 . 180.0000(10) n
O3 Ni O2 3_666 3_666 83.81(13) n
O3 Ni O2 . 3_666 96.19(13) n
O1 Ni O2 3_666 3_666 97.58(12) n
O1 Ni O2 . 3_666 82.42(12) n
O3 Ni O2 3_666 . 96.19(13) n
O3 Ni O2 . . 83.81(13) n
O1 Ni O2 3_666 . 82.42(12) n
O1 Ni O2 . . 97.58(12) n
O2 Ni O2 3_666 . 180.0000(10) n
O5 Mo1 O4 . . 102.69(17) n
O5 Mo1 O7 . . 100.25(16) n
O4 Mo1 O7 . . 97.38(15) n
O5 Mo1 O6 . . 96.76(16) n
O4 Mo1 O6 . . 101.35(15) n
O7 Mo1 O6 . . 151.20(13) n
O5 Mo1 O3 . . 165.78(15) n
O4 Mo1 O3 . . 88.82(14) n
O7 Mo1 O3 . . 86.32(13) n
O6 Mo1 O3 . . 72.49(12) n
O5 Mo1 O2 . . 94.92(15) n
O4 Mo1 O2 . . 160.76(14) n
O7 Mo1 O2 . . 71.60(13) n
O6 Mo1 O2 . . 83.98(13) n
O3 Mo1 O2 . . 75.05(11) n
O8 Mo2 O12 . . 105.73(17) n
O8 Mo2 O7 . . 101.14(16) n
O12 Mo2 O7 . . 97.93(16) n
O8 Mo2 O9 . . 95.67(15) n
O12 Mo2 O9 . . 99.80(15) n
O7 Mo2 O9 . . 151.20(14) n
O8 Mo2 O1 . 3_666 161.10(14) n
O12 Mo2 O1 . 3_666 91.11(14) n
O7 Mo2 O1 . 3_666 84.59(13) n
O9 Mo2 O1 . 3_666 72.59(12) n
O8 Mo2 O2 . . 90.28(14) n
O12 Mo2 O2 . . 162.63(15) n
O7 Mo2 O2 . . 71.87(13) n
O9 Mo2 O2 . . 84.93(13) n
O1 Mo2 O2 3_666 . 74.26(11) n
O11 Mo3 O10 . . 104.94(17) n
O11 Mo3 O9 . . 100.42(15) n
O10 Mo3 O9 . . 98.83(15) n
O11 Mo3 O6 . 3_666 97.76(15) n
O10 Mo3 O6 . 3_666 97.87(15) n
O9 Mo3 O6 . 3_666 151.17(14) n
O11 Mo3 O1 . 3_666 89.97(14) n
O10 Mo3 O1 . 3_666 164.28(14) n
O9 Mo3 O1 . 3_666 73.07(13) n
O6 Mo3 O1 3_666 3_666 84.80(13) n
O11 Mo3 O3 . 3_666 160.80(15) n
O10 Mo3 O3 . 3_666 92.67(15) n
O9 Mo3 O3 . 3_666 84.04(13) n
O6 Mo3 O3 3_666 3_666 71.83(12) n
O1 Mo3 O3 3_666 3_666 73.35(12) n
O5 Na O4 4_576 4_676 143.13(16) n
O5 Na O12 4_576 . 118.06(16) n
O4 Na O12 4_676 . 96.07(14) n
O5 Na O10 4_576 2_756 76.33(14) n
O4 Na O10 4_676 2_756 83.47(14) n
O12 Na O10 . 2_756 102.33(14) n
O5 Na O11 4_576 . 106.89(15) n
O4 Na O11 4_676 . 90.58(14) n
O12 Na O11 . . 81.68(13) n
O10 Na O11 2_756 . 173.12(16) n
Ni O1 Mo2 . 3_666 102.50(13) n
Ni O1 Mo3 . 3_666 102.35(13) n
Mo2 O1 Mo3 3_666 3_666 95.61(12) n
Ni O1 H1 . . 109.6 n
Mo2 O1 H1 3_666 . 124.8 n
Mo3 O1 H1 3_666 . 118.8 n
Ni O2 Mo2 . . 100.82(13) n
Ni O2 Mo1 . . 99.64(13) n
Mo2 O2 Mo1 . . 95.45(12) n
Ni O2 H2 . . 112.2 n
Mo2 O2 H2 . . 124.8 n
Mo1 O2 H2 . . 119.6 n
Ni O3 Mo1 . . 101.49(13) n
Ni O3 Mo3 . 3_666 102.06(13) n
Mo1 O3 Mo3 . 3_666 95.70(12) n
Ni O3 H3 . . 113.0 n
Mo1 O3 H3 . . 113.8 n
Mo3 O3 H3 3_666 . 127.0 n
Mo1 O4 Na . 4_475 141.39(19) n
Mo1 O5 Na . 4_575 159.8(2) n
Mo1 O6 Mo3 . 3_666 115.62(16) n
Mo1 O7 Mo2 . . 118.01(16) n
Mo3 O9 Mo2 . . 114.40(16) n
Mo3 O10 Na . 2_746 138.1(2) n
Mo3 O11 Na . . 140.17(19) n
Mo2 O12 Na . . 141.63(19) n
HW1 OW HW2 . . 109.4 n
C5 N1 C1 . . 121.7(5) n
C5 N1 HN1 . . 119.1 n
C1 N1 HN1 . . 119.1 n
C5 N2 HN2A . . 120.0 n
C5 N2 HN2B . . 120.0 n
HN2A N2 HN2B . . 120.0 n
C2 C1 N1 . . 121.7(6) n
C2 C1 H1A . . 119.1 n
N1 C1 H1A . . 119.1 n
C1 C2 C3 . . 117.6(6) n
C1 C2 H2A . . 121.2 n
C3 C2 H2A . . 121.2 n
C4 C3 C2 . . 121.1(6) n
C4 C3 H3A . . 119.5 n
C2 C3 H3A . . 119.5 n
C3 C4 C5 . . 119.5(5) n
C3 C4 H4A . . 120.2 n
C5 C4 H4A . . 120.2 n
N2 C5 N1 . . 118.0(5) n
N2 C5 C4 . . 123.7(5) n
N1 C5 C4 . . 118.3(5) n

loop_
_geom_bond_atom_site_label_1
_geom_bond_atom_site_label_2
_geom_bond_site_symmetry_2
_geom_bond_distance
_geom_bond_publ_flag
Ni O3 . 2.016(3) y
Ni O1 . 2.017(3) y
Ni O2 . 2.052(3) y
Mo1 O5 . 1.704(3) y
Mo1 O4 . 1.715(3) y
Mo1 O7 . 1.928(3) y
Mo1 O6 . 1.931(3) y
Mo1 O3 . 2.220(3) y
Mo1 O2 . 2.241(3) y
Mo2 O8 . 1.708(3) y
Mo2 O12 . 1.713(3) y
Mo2 O7 . 1.930(3) y
Mo2 O9 . 1.967(3) y
Mo2 O1 3_666 2.213(3) y
Mo2 O2 . 2.228(3) y
Mo3 O11 . 1.710(3) y
Mo3 O10 . 1.710(3) y
Mo3 O9 . 1.936(3) y
Mo3 O6 3_666 1.962(3) y
Mo3 O1 3_666 2.216(3) y
Mo3 O3 3_666 2.224(3) y
Na O5 4_576 2.268(4) n
Na O4 4_676 2.319(4) n
Na O12 . 2.369(4) n
Na O10 2_756 2.423(4) n
Na O11 . 2.445(4) n
O1 H1 . 0.9260 n
O2 H2 . 0.8823 n
O3 H3 . 0.9117 n
OW HW1 . 0.8991 n
OW HW2 . 0.8929 n
N1 C5 . 1.333(6) n
N1 C1 . 1.362(7) n
N1 HN1 . 0.8600 n
N2 C5 . 1.318(6) n
N2 HN2A . 0.8600 n
N2 HN2B . 0.8600 n
C1 C2 . 1.321(8) n
C1 H1A . 0.9300 n
C2 C3 . 1.397(8) n
C2 H2A . 0.9300 n
C3 C4 . 1.353(7) n
C3 H3A . 0.9300 n
C4 C5 . 1.388(7) n
C4 H4A . 0.9300 n

loop_
_geom_hbond_atom_site_label_D
_geom_hbond_atom_site_label_H
_geom_hbond_atom_site_label_A
_geom_hbond_site_symmetry_A
_geom_hbond_distance_DH
_geom_hbond_distance_HA
_geom_hbond_distance_DA
_geom_hbond_angle_DHA
OW HW1 O4 . 0.90 2.04 2.901(5) 159.2
OW HW2 O9 4_475 0.89 2.03 2.884(5) 158.4
O1 H1 OW 2_645 0.93 1.90 2.778(5) 157.9
O3 H3 O8 1_455 0.91 1.89 2.753(5) 157.8
N1 HN1 O6 . 0.86 1.92 2.758(5) 163.8
N2 HN2B O7 2_645 0.86 2.08 2.930(6) 171.6

loop_
_geom_torsion_atom_site_label_1
_geom_torsion_atom_site_label_2
_geom_torsion_atom_site_label_3
_geom_torsion_atom_site_label_4
_geom_torsion_site_symmetry_1
_geom_torsion_site_symmetry_4
_geom_torsion
_geom_torsion_publ_flag
O3 Ni O1 Mo2 3_666 3_666 82.40(14) n
O3 Ni O1 Mo2 . 3_666 -97.60(14) n
O2 Ni O1 Mo2 3_666 3_666 -0.26(13) n
O2 Ni O1 Mo2 . 3_666 179.74(13) n
O3 Ni O1 Mo3 3_666 3_666 -178.92(13) n
O3 Ni O1 Mo3 . 3_666 1.08(13) n
O2 Ni O1 Mo3 3_666 3_666 98.43(14) n
O2 Ni O1 Mo3 . 3_666 -81.57(14) n
O3 Ni O2 Mo2 3_666 . -81.53(14) n
O3 Ni O2 Mo2 . . 98.47(14) n
O1 Ni O2 Mo2 3_666 . -0.25(13) n
O1 Ni O2 Mo2 . . 179.75(13) n
O3 Ni O2 Mo1 3_666 . -179.03(13) n
O3 Ni O2 Mo1 . . 0.97(13) n
O1 Ni O2 Mo1 3_666 . -97.75(13) n
O1 Ni O2 Mo1 . . 82.25(13) n
O8 Mo2 O2 Ni . . 169.22(16) n
O12 Mo2 O2 Ni . . -33.3(5) n
O7 Mo2 O2 Ni . . -89.15(15) n
O9 Mo2 O2 Ni . . 73.55(14) n
O1 Mo2 O2 Ni 3_666 . 0.24(12) n
O8 Mo2 O2 Mo1 . . -89.86(15) n
O12 Mo2 O2 Mo1 . . 67.7(5) n
O7 Mo2 O2 Mo1 . . 11.77(12) n
O9 Mo2 O2 Mo1 . . 174.47(13) n
O1 Mo2 O2 Mo1 3_666 . 101.16(13) n
O5 Mo1 O2 Ni . . -170.65(16) n
O4 Mo1 O2 Ni . . 33.0(5) n
O7 Mo1 O2 Ni . . 90.17(15) n
O6 Mo1 O2 Ni . . -74.34(14) n
O3 Mo1 O2 Ni . . -0.90(12) n
O5 Mo1 O2 Mo2 . . 87.38(15) n
O4 Mo1 O2 Mo2 . . -69.0(4) n
O7 Mo1 O2 Mo2 . . -11.80(12) n
O6 Mo1 O2 Mo2 . . -176.32(14) n
O3 Mo1 O2 Mo2 . . -102.88(13) n
O1 Ni O3 Mo1 3_666 . 80.47(13) n
O1 Ni O3 Mo1 . . -99.53(13) n
O2 Ni O3 Mo1 3_666 . 179.02(13) n
O2 Ni O3 Mo1 . . -0.98(13) n
O1 Ni O3 Mo3 3_666 3_666 178.93(13) n
O1 Ni O3 Mo3 . 3_666 -1.07(13) n
O2 Ni O3 Mo3 3_666 3_666 -82.52(13) n
O2 Ni O3 Mo3 . 3_666 97.48(13) n
O5 Mo1 O3 Ni . . 47.1(7) n
O4 Mo1 O3 Ni . . -168.47(16) n
O7 Mo1 O3 Ni . . -71.00(14) n
O6 Mo1 O3 Ni . . 89.23(15) n
O2 Mo1 O3 Ni . . 0.92(12) n
O5 Mo1 O3 Mo3 . 3_666 -56.4(7) n
O4 Mo1 O3 Mo3 . 3_666 87.96(15) n
O7 Mo1 O3 Mo3 . 3_666 -174.57(14) n
O6 Mo1 O3 Mo3 . 3_666 -14.33(12) n
O2 Mo1 O3 Mo3 . 3_666 -102.64(13) n
O5 Mo1 O4 Na . 4_475 132.1(3) n
O7 Mo1 O4 Na . 4_475 -125.6(3) n
O6 Mo1 O4 Na . 4_475 32.4(3) n
O3 Mo1 O4 Na . 4_475 -39.5(3) n
O2 Mo1 O4 Na . 4_475 -72.1(6) n
O4 Mo1 O5 Na . 4_575 120.7(6) n
O7 Mo1 O5 Na . 4_575 20.7(6) n
O6 Mo1 O5 Na . 4_575 -136.0(6) n
O3 Mo1 O5 Na . 4_575 -95.9(8) n
O2 Mo1 O5 Na . 4_575 -51.5(6) n
O5 Mo1 O6 Mo3 . 3_666 -171.51(19) n
O4 Mo1 O6 Mo3 . 3_666 -67.1(2) n
O7 Mo1 O6 Mo3 . 3_666 62.5(4) n
O3 Mo1 O6 Mo3 . 3_666 18.04(15) n
O2 Mo1 O6 Mo3 . 3_666 94.23(18) n
O5 Mo1 O7 Mo2 . . -76.4(2) n
O4 Mo1 O7 Mo2 . . 179.23(18) n
O6 Mo1 O7 Mo2 . . 48.9(4) n
O3 Mo1 O7 Mo2 . . 90.91(18) n
O2 Mo1 O7 Mo2 . . 15.45(16) n
O8 Mo2 O7 Mo1 . . 71.1(2) n
O12 Mo2 O7 Mo1 . . 178.94(19) n
O9 Mo2 O7 Mo1 . . -53.5(4) n
O1 Mo2 O7 Mo1 3_666 . -90.69(18) n
O2 Mo2 O7 Mo1 . . -15.51(16) n
O11 Mo3 O9 Mo2 . . -69.0(2) n
O10 Mo3 O9 Mo2 . . -176.05(18) n
O6 Mo3 O9 Mo2 3_666 . 59.3(3) n
O1 Mo3 O9 Mo2 3_666 . 17.79(15) n
O3 Mo3 O9 Mo2 3_666 . 92.16(17) n
O8 Mo2 O9 Mo3 . . 177.29(18) n
O12 Mo2 O9 Mo3 . . 70.2(2) n
O7 Mo2 O9 Mo3 . . -57.0(3) n
O1 Mo2 O9 Mo3 3_666 . -17.87(15) n
O2 Mo2 O9 Mo3 . . -92.93(17) n
O11 Mo3 O10 Na . 2_746 146.1(3) n
O9 Mo3 O10 Na . 2_746 -110.5(3) n
O6 Mo3 O10 Na 3_666 2_746 45.9(3) n
O1 Mo3 O10 Na 3_666 2_746 -52.9(7) n
O3 Mo3 O10 Na 3_666 2_746 -26.1(3) n
O10 Mo3 O11 Na . . 138.9(3) n
O9 Mo3 O11 Na . . 36.7(3) n
O6 Mo3 O11 Na 3_666 . -120.8(3) n
O1 Mo3 O11 Na 3_666 . -36.1(3) n
O3 Mo3 O11 Na 3_666 . -65.3(6) n
O5 Na O11 Mo3 4_576 . 107.8(3) n
O4 Na O11 Mo3 4_676 . -105.2(3) n
O12 Na O11 Mo3 . . -9.1(3) n
O8 Mo2 O12 Na . . -138.9(3) n
O7 Mo2 O12 Na . . 117.1(3) n
O9 Mo2 O12 Na . . -40.1(3) n
O1 Mo2 O12 Na 3_666 . 32.4(3) n
O2 Mo2 O12 Na . . 64.5(6) n
O5 Na O12 Mo2 4_576 . -93.1(3) n
O4 Na O12 Mo2 4_676 . 101.4(3) n
O11 Na O12 Mo2 . . 11.7(3) n
C5 N1 C1 C2 . . -0.1(9) n
N1 C1 C2 C3 . . 2.5(10) n
C1 C2 C3 C4 . . -2.3(9) n
C2 C3 C4 C5 . . -0.4(9) n
C1 N1 C5 N2 . . 177.6(6) n
C1 N1 C5 C4 . . -2.6(8) n
C3 C4 C5 N2 . . -177.5(6) n
C3 C4 C5 N1 . . 2.8(8) n
